data_4103168
loop_
_publ_author_name
'Soo Hyuk Choi'
'Ilia A. Guzei'
'Lara C. Spencer'
'Samuel H. Gellman'

_publ_contact_author_address
;
Department of Chemistry
University of Wisconsin-Madison
1101 University Ave
Madison, WI  53706
USA
;
_publ_contact_author_email iguzei@chem.wisc.edu
_publ_contact_author_fax 608-262-0381
_publ_contact_author_name
;
Guzei, Ilia A. 
;
_publ_contact_author_phone 608-263-4694
_publ_section_title
;
 Crystallographic Characterization of 12-Helical Secondary Structure in
 \b-Peptides Containing Side Chain Groups
;
_journal_name_full 'Journal of the American Chemical Society'
_journal_page_first 13879
_journal_page_last 13885
_journal_paper_doi 10.1021/ja1062532
_journal_volume 132
_journal_year 2010
_chemical_absolute_configuration ad
_chemical_formula_moiety 'C39 H65 Cl3 N4 O7'
_chemical_formula_sum 'C39 H65 Cl3 N4 O7'
_chemical_formula_weight 808.30
_chemical_name_systematic
;
 ?
;
_space_group_IT_number 19
_symmetry_cell_setting orthorhombic
_symmetry_Int_Tables_number 19
_symmetry_space_group_name_Hall 'P 2ac 2ab'
_symmetry_space_group_name_H-M 'P 21 21 21'
_atom_sites_solution_hydrogens geom
_atom_sites_solution_primary direct
_atom_sites_solution_secondary difmap
_audit_creation_method
;
manual editing of the CIF file 
created by SHELXTL Ver. 6.10
and processed with modiCIfer-03272007. 
;
_cell_angle_alpha 90.00
_cell_angle_beta 90.00
_cell_angle_gamma 90.00
_cell_formula_units_Z 4
_cell_length_a 10.5593(2)
_cell_length_b 18.8150(4)
_cell_length_c 22.6797(5)
_cell_measurement_reflns_used 36933
_cell_measurement_temperature 100(2)
_cell_measurement_theta_max 29.9386
_cell_measurement_theta_min 2.1275
_cell_volume 4505.85(16)
_computing_cell_refinement 'SAINT Ver. 7.24A (Bruker-AXS, 2007)'
_computing_data_collection 'SMART Ver. 5.622 (Bruker-AXS, 2000)'
_computing_data_reduction 'SAINT Ver. 7.24A'
_computing_molecular_graphics SHELXTL
_computing_publication_material SHELXTL
_computing_structure_refinement SHELXTL
_computing_structure_solution 'SHELXTL (Bruker-AXS, 2007)'
_diffrn_ambient_temperature 100(2)
_diffrn_measured_fraction_theta_full 0.993
_diffrn_measured_fraction_theta_max 0.993
_diffrn_measurement_device_type 'Bruker CCD-1000 area detector'
_diffrn_measurement_method '0.30\% \w and 0.4 \% \f scans'
_diffrn_radiation_monochromator graphite
_diffrn_radiation_source 'fine-focus sealed tube'
_diffrn_radiation_type Mo-K\a
_diffrn_radiation_wavelength 0.71073
_diffrn_reflns_av_R_equivalents 0.0298
_diffrn_reflns_av_sigmaI/netI 0.0196
_diffrn_reflns_limit_h_max 14
_diffrn_reflns_limit_h_min -14
_diffrn_reflns_limit_k_max 26
_diffrn_reflns_limit_k_min -26
_diffrn_reflns_limit_l_max 31
_diffrn_reflns_limit_l_min -31
_diffrn_reflns_number 83765
_diffrn_reflns_theta_full 30.07
_diffrn_reflns_theta_max 30.07
_diffrn_reflns_theta_min 1.80
_diffrn_standards_number 0
_exptl_absorpt_coefficient_mu 0.251
_exptl_absorpt_correction_T_max 0.9062
_exptl_absorpt_correction_T_min 0.8639
_exptl_absorpt_correction_type multi-scan
_exptl_absorpt_process_details
;
SADABS  (Bruker-AXS, 2007)
;
_exptl_crystal_colour colourless
_exptl_crystal_density_diffrn 1.192
_exptl_crystal_density_method 'not measured'
_exptl_crystal_description block
_exptl_crystal_F_000 1736
_exptl_crystal_size_max 0.60
_exptl_crystal_size_mid 0.40
_exptl_crystal_size_min 0.40
_refine_diff_density_max 0.411
_refine_diff_density_min -0.213
_refine_diff_density_rms 0.051
_refine_ls_abs_structure_details 'Flack H D (1983), Acta Cryst. A39, 876-881'
_refine_ls_abs_structure_Flack -0.06(3)
_refine_ls_extinction_method none
_refine_ls_goodness_of_fit_ref 1.064
_refine_ls_hydrogen_treatment constr
_refine_ls_matrix_type full
_refine_ls_number_parameters 491
_refine_ls_number_reflns 13037
_refine_ls_number_restraints 0
_refine_ls_restrained_S_all 1.064
_refine_ls_R_factor_all 0.0420
_refine_ls_R_factor_gt 0.0348
_refine_ls_shift/su_max 0.000
_refine_ls_shift/su_mean 0.000
_refine_ls_structure_factor_coef Fsqd
_refine_ls_weighting_details 'calc w=1/[\s^2^(Fo^2^)+(0.0569P)^2^+0.7530P] where P=(Fo^2^+2Fc^2^)/3'
_refine_ls_weighting_scheme calc
_refine_ls_wR_factor_gt 0.0869
_refine_ls_wR_factor_ref 0.0944
_reflns_number_gt 11903
_reflns_number_total 13037
_reflns_threshold_expression I>2\s(I)
_cod_data_source_file ja1062532_si_002.cif
_cod_data_source_block gellman82
_cod_original_sg_symbol_Hall 'P 2ac 2ab   '
_cod_original_sg_symbol_H-M 'P 21 21 21 '
_cod_database_code 4103168

loop_
_symmetry_equiv_pos_as_xyz
'x, y, z'
'-x+1/2, -y, z+1/2'
'-x, y+1/2, -z+1/2'
'x+1/2, -y+1/2, -z'

loop_
_atom_site_label
_atom_site_type_symbol
_atom_site_fract_x
_atom_site_fract_y
_atom_site_fract_z
_atom_site_U_iso_or_equiv
_atom_site_adp_type
_atom_site_occupancy
_atom_site_symmetry_multiplicity
_atom_site_calc_flag
_atom_site_refinement_flags
O1 O 0.63983(10) 0.88712(5) 0.08161(4) 0.02217(18) Uani 1 1 d .
O2 O 0.66117(9) 0.78662(5) 0.13719(4) 0.01881(17) Uani 1 1 d .
O3 O 0.49954(9) 0.77448(5) 0.27923(4) 0.02212(19) Uani 1 1 d .
O4 O 0.23951(9) 0.66772(5) 0.16166(5) 0.0273(2) Uani 1 1 d .
O5 O 0.60505(10) 0.51500(5) 0.27169(4) 0.02398(19) Uani 1 1 d .
O6 O 0.28522(12) 0.54986(6) 0.35364(6) 0.0407(3) Uani 1 1 d .
O7 O 0.21480(13) 0.62687(7) 0.42080(5) 0.0407(3) Uani 1 1 d .
N1 N 0.68538(11) 0.89770(5) 0.17588(5) 0.0192(2) Uani 1 1 d .
H1 H 0.6856 0.9434 0.1676 0.023 Uiso 1 1 calc R
N2 N 0.39205(10) 0.86563(5) 0.23754(5) 0.01709(19) Uani 1 1 d .
H2 H 0.3902 0.9117 0.2310 0.021 Uiso 1 1 calc R
N3 N 0.45101(9) 0.68408(5) 0.15490(5) 0.01548(18) Uani 1 1 d .
H3 H 0.5135 0.7149 0.1522 0.019 Uiso 1 1 calc R
N4 N 0.55179(13) 0.62903(6) 0.28695(5) 0.0262(2) Uani 1 1 d .
H4 H 0.5423 0.6714 0.2712 0.031 Uiso 1 1 calc R
C1 C 0.53011(13) 0.80073(8) 0.01796(6) 0.0246(3) Uani 1 1 d .
H1A H 0.5395 0.7610 0.0456 0.037 Uiso 1 1 calc R
H1B H 0.5266 0.7824 -0.0225 0.037 Uiso 1 1 calc R
H1C H 0.4518 0.8266 0.0268 0.037 Uiso 1 1 calc R
C2 C 0.63176(18) 0.91195(8) -0.01905(6) 0.0308(3) Uani 1 1 d .
H2A H 0.5515 0.9369 -0.0126 0.046 Uiso 1 1 calc R
H2B H 0.6345 0.8936 -0.0595 0.046 Uiso 1 1 calc R
H2C H 0.7023 0.9450 -0.0129 0.046 Uiso 1 1 calc R
C3 C 0.76877(13) 0.81256(8) 0.01612(6) 0.0240(3) Uani 1 1 d .
H3A H 0.8382 0.8455 0.0246 0.036 Uiso 1 1 calc R
H3B H 0.7760 0.7956 -0.0246 0.036 Uiso 1 1 calc R
H3C H 0.7733 0.7720 0.0432 0.036 Uiso 1 1 calc R
C4 C 0.64258(13) 0.85064(7) 0.02414(5) 0.0198(2) Uani 1 1 d .
C5 C 0.66227(11) 0.85124(6) 0.13199(5) 0.0159(2) Uani 1 1 d .
C6 C 0.70980(11) 0.87604(6) 0.23593(5) 0.0175(2) Uani 1 1 d .
H6 H 0.7315 0.8243 0.2365 0.021 Uiso 1 1 calc R
C7 C 0.81643(12) 0.91793(8) 0.26515(6) 0.0235(2) Uani 1 1 d .
H7A H 0.8073 0.9694 0.2573 0.028 Uiso 1 1 calc R
H7B H 0.9000 0.9019 0.2505 0.028 Uiso 1 1 calc R
C8 C 0.80246(13) 0.90220(7) 0.33165(6) 0.0233(2) Uani 1 1 d .
C9 C 0.83729(15) 0.96750(8) 0.36827(7) 0.0310(3) Uani 1 1 d .
H9A H 0.8255 0.9569 0.4102 0.047 Uiso 1 1 calc R
H9B H 0.7827 1.0074 0.3570 0.047 Uiso 1 1 calc R
H9C H 0.9260 0.9801 0.3610 0.047 Uiso 1 1 calc R
C10 C 0.88658(17) 0.83934(9) 0.34944(8) 0.0374(4) Uani 1 1 d .
H10A H 0.9758 0.8523 0.3442 0.056 Uiso 1 1 calc R
H10B H 0.8666 0.7982 0.3246 0.056 Uiso 1 1 calc R
H10C H 0.8711 0.8273 0.3909 0.056 Uiso 1 1 calc R
C11 C 0.66062(13) 0.88092(8) 0.33923(6) 0.0238(3) Uani 1 1 d .
H11A H 0.6537 0.8311 0.3528 0.029 Uiso 1 1 calc R
H11B H 0.6189 0.9121 0.3686 0.029 Uiso 1 1 calc R
C12 C 0.59831(11) 0.88963(6) 0.27852(5) 0.0164(2) Uani 1 1 d .
H12 H 0.5674 0.9395 0.2738 0.020 Uiso 1 1 calc R
C13 C 0.49120(11) 0.83810(6) 0.26623(5) 0.0156(2) Uani 1 1 d .
C14 C 0.28661(11) 0.82201(6) 0.21666(5) 0.0155(2) Uani 1 1 d .
H14 H 0.2685 0.7835 0.2459 0.019 Uiso 1 1 calc R
C15 C 0.16682(11) 0.86751(6) 0.20721(6) 0.0184(2) Uani 1 1 d .
H15A H 0.0910 0.8419 0.2216 0.022 Uiso 1 1 calc R
H15B H 0.1740 0.9130 0.2289 0.022 Uiso 1 1 calc R
C16 C 0.15609(12) 0.88135(6) 0.14067(5) 0.0180(2) Uani 1 1 d .
C17 C 0.24341(13) 0.94177(7) 0.12040(6) 0.0218(2) Uani 1 1 d .
H17A H 0.2382 0.9466 0.0775 0.033 Uiso 1 1 calc R
H17B H 0.3309 0.9309 0.1317 0.033 Uiso 1 1 calc R
H17C H 0.2170 0.9863 0.1391 0.033 Uiso 1 1 calc R
C18 C 0.02037(13) 0.89793(8) 0.12187(7) 0.0262(3) Uani 1 1 d .
H18A H -0.0069 0.9426 0.1401 0.039 Uiso 1 1 calc R
H18B H -0.0357 0.8594 0.1346 0.039 Uiso 1 1 calc R
H18C H 0.0166 0.9024 0.0789 0.039 Uiso 1 1 calc R
C19 C 0.20191(11) 0.80977(6) 0.11594(6) 0.0186(2) Uani 1 1 d .
H19A H 0.1339 0.7737 0.1183 0.022 Uiso 1 1 calc R
H19B H 0.2283 0.8148 0.0743 0.022 Uiso 1 1 calc R
C20 C 0.31496(11) 0.78832(6) 0.15472(5) 0.0161(2) Uani 1 1 d .
H20 H 0.3940 0.8099 0.1383 0.019 Uiso 1 1 calc R
C21 C 0.33085(11) 0.70789(6) 0.15758(5) 0.0171(2) Uani 1 1 d .
C22 C 0.47964(11) 0.60826(6) 0.15638(5) 0.0162(2) Uani 1 1 d .
H22 H 0.4108 0.5833 0.1785 0.019 Uiso 1 1 calc R
C23 C 0.49239(14) 0.57386(7) 0.09462(6) 0.0244(3) Uani 1 1 d .
H23A H 0.4338 0.5330 0.0909 0.029 Uiso 1 1 calc R
H23B H 0.4715 0.6089 0.0635 0.029 Uiso 1 1 calc R
C24 C 0.63054(13) 0.54885(7) 0.08810(6) 0.0222(2) Uani 1 1 d .
C25 C 0.7123(2) 0.60844(10) 0.06243(7) 0.0415(4) Uani 1 1 d .
H25A H 0.8014 0.5939 0.0628 0.062 Uiso 1 1 calc R
H25B H 0.7020 0.6515 0.0862 0.062 Uiso 1 1 calc R
H25C H 0.6860 0.6181 0.0218 0.062 Uiso 1 1 calc R
C26 C 0.64027(16) 0.48223(8) 0.04974(7) 0.0319(3) Uani 1 1 d .
H26A H 0.6133 0.4935 0.0095 0.048 Uiso 1 1 calc R
H26B H 0.5855 0.4450 0.0659 0.048 Uiso 1 1 calc R
H26C H 0.7282 0.4655 0.0492 0.048 Uiso 1 1 calc R
C27 C 0.66722(13) 0.53328(7) 0.15238(6) 0.0234(2) Uani 1 1 d .
H27A H 0.6332 0.4867 0.1651 0.028 Uiso 1 1 calc R
H27B H 0.7604 0.5330 0.1571 0.028 Uiso 1 1 calc R
C28 C 0.60784(11) 0.59364(6) 0.18792(5) 0.0166(2) Uani 1 1 d .
H28 H 0.6627 0.6368 0.1848 0.020 Uiso 1 1 calc R
C29 C 0.58879(11) 0.57547(6) 0.25254(5) 0.0170(2) Uani 1 1 d .
C30 C 0.52658(14) 0.61993(7) 0.34961(6) 0.0222(2) Uani 1 1 d .
H30 H 0.5185 0.5680 0.3581 0.027 Uiso 1 1 calc R
C31 C 0.63075(14) 0.65069(9) 0.38888(7) 0.0293(3) Uani 1 1 d .
H31A H 0.6682 0.6937 0.3708 0.035 Uiso 1 1 calc R
H31B H 0.6986 0.6153 0.3955 0.035 Uiso 1 1 calc R
C32 C 0.56397(16) 0.66914(9) 0.44681(7) 0.0329(3) Uani 1 1 d .
C33 C 0.6411(2) 0.72050(14) 0.48485(9) 0.0566(6) Uani 1 1 d .
H33A H 0.5911 0.7345 0.5193 0.085 Uiso 1 1 calc R
H33B H 0.6626 0.7628 0.4617 0.085 Uiso 1 1 calc R
H33C H 0.7191 0.6971 0.4979 0.085 Uiso 1 1 calc R
C34 C 0.5340(2) 0.60162(12) 0.48154(8) 0.0462(4) Uani 1 1 d .
H34A H 0.6130 0.5767 0.4908 0.069 Uiso 1 1 calc R
H34B H 0.4795 0.5707 0.4578 0.069 Uiso 1 1 calc R
H34C H 0.4904 0.6142 0.5182 0.069 Uiso 1 1 calc R
C35 C 0.44164(14) 0.70324(8) 0.42347(7) 0.0286(3) Uani 1 1 d .
H35A H 0.4568 0.7531 0.4116 0.034 Uiso 1 1 calc R
H35B H 0.3746 0.7024 0.4540 0.034 Uiso 1 1 calc R
C36 C 0.40335(13) 0.65775(6) 0.36988(6) 0.0206(2) Uani 1 1 d .
H36 H 0.3762 0.6907 0.3377 0.025 Uiso 1 1 calc R
C37 C 0.29783(14) 0.60467(7) 0.37995(6) 0.0260(3) Uani 1 1 d .
C38 C 0.1088(2) 0.57975(14) 0.43130(11) 0.0610(6) Uani 1 1 d .
H38A H 0.0565 0.5770 0.3957 0.092 Uiso 1 1 calc R
H38B H 0.0579 0.5981 0.4640 0.092 Uiso 1 1 calc R
H38C H 0.1404 0.5323 0.4413 0.092 Uiso 1 1 calc R
C39 C 0.01080(13) 0.64738(7) 0.23821(7) 0.0278(3) Uani 1 1 d .
H39 H 0.0814 0.6342 0.2109 0.033 Uiso 1 1 calc R
Cl1 Cl 0.07489(4) 0.69099(2) 0.30013(2) 0.03626(9) Uani 1 1 d .
Cl2 Cl -0.09482(3) 0.70426(2) 0.200564(19) 0.03497(9) Uani 1 1 d .
Cl3 Cl -0.06830(4) 0.56918(2) 0.26028(2) 0.03844(9) Uani 1 1 d .

loop_
_atom_site_aniso_label
_atom_site_aniso_U_11
_atom_site_aniso_U_22
_atom_site_aniso_U_33
_atom_site_aniso_U_23
_atom_site_aniso_U_13
_atom_site_aniso_U_12
O1 0.0359(5) 0.0159(4) 0.0147(4) 0.0002(3) -0.0006(4) 0.0018(4)
O2 0.0238(4) 0.0151(4) 0.0176(4) -0.0008(3) 0.0008(3) -0.0015(3)
O3 0.0273(5) 0.0132(4) 0.0259(5) 0.0008(3) -0.0050(4) 0.0020(3)
O4 0.0191(4) 0.0159(4) 0.0470(6) -0.0016(4) 0.0047(4) -0.0019(3)
O5 0.0386(5) 0.0125(4) 0.0209(4) 0.0007(3) -0.0022(4) 0.0034(4)
O6 0.0396(6) 0.0173(5) 0.0652(8) -0.0071(5) -0.0139(6) -0.0004(4)
O7 0.0408(6) 0.0475(7) 0.0338(6) -0.0055(5) 0.0096(5) -0.0212(6)
N1 0.0259(5) 0.0143(4) 0.0174(5) -0.0009(4) -0.0018(4) -0.0008(4)
N2 0.0185(4) 0.0108(4) 0.0219(5) 0.0005(3) -0.0042(4) -0.0004(3)
N3 0.0172(4) 0.0105(4) 0.0188(4) -0.0002(3) 0.0002(4) -0.0004(3)
N4 0.0472(7) 0.0135(4) 0.0179(5) 0.0026(4) 0.0056(5) 0.0076(5)
C1 0.0229(6) 0.0317(7) 0.0192(6) -0.0009(5) -0.0004(5) -0.0041(5)
C2 0.0499(9) 0.0241(6) 0.0185(6) 0.0045(5) -0.0010(6) -0.0012(6)
C3 0.0232(6) 0.0290(6) 0.0198(6) -0.0036(5) 0.0043(5) -0.0049(5)
C4 0.0271(6) 0.0188(5) 0.0135(5) -0.0010(4) 0.0000(4) -0.0028(5)
C5 0.0149(5) 0.0179(5) 0.0149(5) -0.0003(4) 0.0020(4) -0.0008(4)
C6 0.0178(5) 0.0184(5) 0.0163(5) -0.0034(4) -0.0024(4) 0.0019(4)
C7 0.0174(5) 0.0289(6) 0.0243(6) -0.0078(5) -0.0021(5) -0.0007(5)
C8 0.0217(6) 0.0262(6) 0.0220(6) -0.0094(5) -0.0073(5) 0.0065(5)
C9 0.0305(7) 0.0319(7) 0.0307(7) -0.0144(6) -0.0089(6) 0.0006(6)
C10 0.0386(8) 0.0358(8) 0.0378(8) -0.0073(6) -0.0133(7) 0.0160(7)
C11 0.0251(6) 0.0314(7) 0.0149(5) -0.0049(5) -0.0038(5) -0.0003(5)
C12 0.0179(5) 0.0144(5) 0.0169(5) -0.0029(4) -0.0027(4) 0.0004(4)
C13 0.0178(5) 0.0137(5) 0.0153(5) -0.0018(4) -0.0001(4) 0.0009(4)
C14 0.0160(5) 0.0116(4) 0.0188(5) -0.0011(4) -0.0011(4) -0.0001(4)
C15 0.0171(5) 0.0171(5) 0.0209(5) -0.0021(4) 0.0003(4) 0.0028(4)
C16 0.0176(5) 0.0155(5) 0.0211(5) -0.0014(4) -0.0036(4) 0.0026(4)
C17 0.0263(6) 0.0179(5) 0.0212(6) 0.0024(4) -0.0045(5) -0.0012(5)
C18 0.0207(6) 0.0263(6) 0.0315(7) -0.0017(5) -0.0078(5) 0.0049(5)
C19 0.0194(5) 0.0156(5) 0.0209(5) -0.0023(4) -0.0025(4) 0.0010(4)
C20 0.0162(5) 0.0124(5) 0.0196(5) -0.0017(4) 0.0006(4) -0.0002(4)
C21 0.0186(5) 0.0139(5) 0.0189(5) -0.0019(4) 0.0015(4) 0.0007(4)
C22 0.0181(5) 0.0114(5) 0.0192(5) -0.0008(4) -0.0020(4) 0.0004(4)
C23 0.0289(6) 0.0204(6) 0.0239(6) -0.0071(5) -0.0063(5) 0.0045(5)
C24 0.0276(6) 0.0204(6) 0.0187(6) -0.0015(4) 0.0036(5) -0.0023(5)
C25 0.0559(11) 0.0434(9) 0.0252(7) -0.0013(6) 0.0116(7) -0.0222(8)
C26 0.0389(8) 0.0296(7) 0.0272(7) -0.0085(5) 0.0069(6) 0.0056(6)
C27 0.0233(6) 0.0259(6) 0.0210(6) -0.0020(5) 0.0017(5) 0.0087(5)
C28 0.0177(5) 0.0147(5) 0.0174(5) 0.0004(4) -0.0002(4) 0.0011(4)
C29 0.0177(5) 0.0140(5) 0.0191(5) -0.0004(4) -0.0028(4) 0.0011(4)
C30 0.0316(6) 0.0175(5) 0.0174(6) 0.0013(4) 0.0020(5) 0.0065(5)
C31 0.0255(6) 0.0360(7) 0.0265(7) 0.0012(6) -0.0008(5) 0.0033(6)
C32 0.0332(7) 0.0430(8) 0.0224(6) -0.0052(6) -0.0029(6) -0.0068(6)
C33 0.0514(11) 0.0828(16) 0.0357(9) -0.0175(10) -0.0076(8) -0.0240(11)
C34 0.0515(11) 0.0621(12) 0.0251(8) 0.0098(8) -0.0069(7) -0.0066(9)
C35 0.0305(7) 0.0250(6) 0.0304(7) -0.0115(5) 0.0040(6) -0.0035(5)
C36 0.0250(6) 0.0141(5) 0.0228(6) -0.0015(4) -0.0003(5) 0.0019(4)
C37 0.0314(7) 0.0189(6) 0.0278(7) 0.0041(5) -0.0061(5) -0.0020(5)
C38 0.0573(13) 0.0719(15) 0.0539(12) 0.0043(11) 0.0110(10) -0.0366(12)
C39 0.0186(6) 0.0219(6) 0.0428(8) 0.0028(6) 0.0019(6) -0.0024(5)
Cl1 0.03066(16) 0.02648(16) 0.0516(2) 0.00009(15) -0.00952(16) -0.00039(13)
Cl2 0.02712(16) 0.02894(17) 0.0488(2) 0.00998(15) -0.00613(15) -0.00373(13)
Cl3 0.03667(19) 0.02439(16) 0.0543(2) 0.00824(15) -0.00378(17) -0.00848(14)

loop_
_atom_type_symbol
_atom_type_description
_atom_type_scat_dispersion_real
_atom_type_scat_dispersion_imag
_atom_type_scat_source
C C 0.0033 0.0016 'International Tables Vol C Tables 4.2.6.8 and 6.1.1.4'
H H 0.0000 0.0000 'International Tables Vol C Tables 4.2.6.8 and 6.1.1.4'
N N 0.0061 0.0033 'International Tables Vol C Tables 4.2.6.8 and 6.1.1.4'
O O 0.0106 0.0060 'International Tables Vol C Tables 4.2.6.8 and 6.1.1.4'
Cl Cl 0.1484 0.1585 'International Tables Vol C Tables 4.2.6.8 and 6.1.1.4'

loop_
_geom_angle_atom_site_label_1
_geom_angle_atom_site_label_2
_geom_angle_atom_site_label_3
_geom_angle
_geom_angle_publ_flag
C5 O1 C4 120.86(9) yes
C37 O7 C38 115.34(15) yes
C5 N1 C6 123.08(10) yes
C5 N1 H1 118.5 ?
C6 N1 H1 118.5 ?
C13 N2 C14 122.45(10) yes
C13 N2 H2 118.8 ?
C14 N2 H2 118.8 ?
C21 N3 C22 121.30(10) yes
C21 N3 H3 119.4 ?
C22 N3 H3 119.4 ?
C29 N4 C30 122.41(10) yes
C29 N4 H4 118.8 ?
C30 N4 H4 118.8 ?
C4 C1 H1A 109.5 ?
C4 C1 H1B 109.5 ?
H1A C1 H1B 109.5 ?
C4 C1 H1C 109.5 ?
H1A C1 H1C 109.5 ?
H1B C1 H1C 109.5 ?
C4 C2 H2A 109.5 ?
C4 C2 H2B 109.5 ?
H2A C2 H2B 109.5 ?
C4 C2 H2C 109.5 ?
H2A C2 H2C 109.5 ?
H2B C2 H2C 109.5 ?
C4 C3 H3A 109.5 ?
C4 C3 H3B 109.5 ?
H3A C3 H3B 109.5 ?
C4 C3 H3C 109.5 ?
H3A C3 H3C 109.5 ?
H3B C3 H3C 109.5 ?
O1 C4 C2 102.43(10) ?
O1 C4 C1 110.73(10) ?
C2 C4 C1 110.56(12) ?
O1 C4 C3 110.00(10) ?
C2 C4 C3 110.25(12) ?
C1 C4 C3 112.43(11) ?
O2 C5 N1 125.19(11) ?
O2 C5 O1 125.36(11) ?
N1 C5 O1 109.46(10) ?
N1 C6 C7 113.29(11) ?
N1 C6 C12 114.01(10) ?
C7 C6 C12 101.85(9) ?
N1 C6 H6 109.1 ?
C7 C6 H6 109.1 ?
C12 C6 H6 109.1 ?
C6 C7 C8 104.76(11) ?
C6 C7 H7A 110.8 ?
C8 C7 H7A 110.8 ?
C6 C7 H7B 110.8 ?
C8 C7 H7B 110.8 ?
H7A C7 H7B 108.9 ?
C9 C8 C10 109.74(12) ?
C9 C8 C7 110.72(12) ?
C10 C8 C7 110.46(12) ?
C9 C8 C11 112.18(11) ?
C10 C8 C11 109.23(13) ?
C7 C8 C11 104.40(10) ?
C8 C9 H9A 109.5 ?
C8 C9 H9B 109.5 ?
H9A C9 H9B 109.5 ?
C8 C9 H9C 109.5 ?
H9A C9 H9C 109.5 ?
H9B C9 H9C 109.5 ?
C8 C10 H10A 109.5 ?
C8 C10 H10B 109.5 ?
H10A C10 H10B 109.5 ?
C8 C10 H10C 109.5 ?
H10A C10 H10C 109.5 ?
H10B C10 H10C 109.5 ?
C12 C11 C8 106.57(11) ?
C12 C11 H11A 110.4 ?
C8 C11 H11A 110.4 ?
C12 C11 H11B 110.4 ?
C8 C11 H11B 110.4 ?
H11A C11 H11B 108.6 ?
C13 C12 C11 114.62(10) ?
C13 C12 C6 110.36(9) ?
C11 C12 C6 102.52(10) ?
C13 C12 H12 109.7 ?
C11 C12 H12 109.7 ?
C6 C12 H12 109.7 ?
O3 C13 N2 123.16(11) ?
O3 C13 C12 121.51(11) ?
N2 C13 C12 115.22(10) ?
N2 C14 C15 110.98(9) ?
N2 C14 C20 111.79(9) ?
C15 C14 C20 104.84(9) ?
N2 C14 H14 109.7 ?
C15 C14 H14 109.7 ?
C20 C14 H14 109.7 ?
C16 C15 C14 106.93(10) ?
C16 C15 H15A 110.3 ?
C14 C15 H15A 110.3 ?
C16 C15 H15B 110.3 ?
C14 C15 H15B 110.3 ?
H15A C15 H15B 108.6 ?
C18 C16 C17 109.20(10) ?
C18 C16 C15 112.22(11) ?
C17 C16 C15 112.07(10) ?
C18 C16 C19 111.86(10) ?
C17 C16 C19 110.54(10) ?
C15 C16 C19 100.77(9) ?
C16 C17 H17A 109.5 ?
C16 C17 H17B 109.5 ?
H17A C17 H17B 109.5 ?
C16 C17 H17C 109.5 ?
H17A C17 H17C 109.5 ?
H17B C17 H17C 109.5 ?
C16 C18 H18A 109.5 ?
C16 C18 H18B 109.5 ?
H18A C18 H18B 109.5 ?
C16 C18 H18C 109.5 ?
H18A C18 H18C 109.5 ?
H18B C18 H18C 109.5 ?
C20 C19 C16 105.41(9) ?
C20 C19 H19A 110.7 ?
C16 C19 H19A 110.7 ?
C20 C19 H19B 110.7 ?
C16 C19 H19B 110.7 ?
H19A C19 H19B 108.8 ?
C21 C20 C19 111.76(9) ?
C21 C20 C14 112.57(9) ?
C19 C20 C14 104.95(9) ?
C21 C20 H20 109.1 ?
C19 C20 H20 109.1 ?
C14 C20 H20 109.1 ?
O4 C21 N3 122.56(11) ?
O4 C21 C20 121.84(11) ?
N3 C21 C20 115.60(10) ?
N3 C22 C23 113.95(10) ?
N3 C22 C28 111.34(9) ?
C23 C22 C28 105.44(10) ?
N3 C22 H22 108.7 ?
C23 C22 H22 108.7 ?
C28 C22 H22 108.7 ?
C24 C23 C22 107.26(10) ?
C24 C23 H23A 110.3 ?
C22 C23 H23A 110.3 ?
C24 C23 H23B 110.3 ?
C22 C23 H23B 110.3 ?
H23A C23 H23B 108.5 ?
C26 C24 C25 110.25(12) ?
C26 C24 C27 111.50(12) ?
C25 C24 C27 111.00(12) ?
C26 C24 C23 111.63(12) ?
C25 C24 C23 110.32(13) ?
C27 C24 C23 101.89(10) ?
C24 C25 H25A 109.5 ?
C24 C25 H25B 109.5 ?
H25A C25 H25B 109.5 ?
C24 C25 H25C 109.5 ?
H25A C25 H25C 109.5 ?
H25B C25 H25C 109.5 ?
C24 C26 H26A 109.5 ?
C24 C26 H26B 109.5 ?
H26A C26 H26B 109.5 ?
C24 C26 H26C 109.5 ?
H26A C26 H26C 109.5 ?
H26B C26 H26C 109.5 ?
C28 C27 C24 104.80(10) ?
C28 C27 H27A 110.8 ?
C24 C27 H27A 110.8 ?
C28 C27 H27B 110.8 ?
C24 C27 H27B 110.8 ?
H27A C27 H27B 108.9 ?
C29 C28 C27 113.35(10) ?
C29 C28 C22 111.62(10) ?
C27 C28 C22 104.25(10) ?
C29 C28 H28 109.2 ?
C27 C28 H28 109.2 ?
C22 C28 H28 109.2 ?
O5 C29 N4 122.25(11) ?
O5 C29 C28 122.05(11) ?
N4 C29 C28 115.70(10) ?
N4 C30 C31 113.11(12) ?
N4 C30 C36 112.85(11) ?
C31 C30 C36 104.88(10) ?
N4 C30 H30 108.6 ?
C31 C30 H30 108.6 ?
C36 C30 H30 108.6 ?
C30 C31 C32 104.74(12) ?
C30 C31 H31A 110.8 ?
C32 C31 H31A 110.8 ?
C30 C31 H31B 110.8 ?
C32 C31 H31B 110.8 ?
H31A C31 H31B 108.9 ?
C34 C32 C33 110.17(15) ?
C34 C32 C31 110.43(15) ?
C33 C32 C31 112.44(14) ?
C34 C32 C35 110.53(14) ?
C33 C32 C35 112.23(16) ?
C31 C32 C35 100.73(12) ?
C32 C33 H33A 109.5 ?
C32 C33 H33B 109.5 ?
H33A C33 H33B 109.5 ?
C32 C33 H33C 109.5 ?
H33A C33 H33C 109.5 ?
H33B C33 H33C 109.5 ?
C32 C34 H34A 109.5 ?
C32 C34 H34B 109.5 ?
H34A C34 H34B 109.5 ?
C32 C34 H34C 109.5 ?
H34A C34 H34C 109.5 ?
H34B C34 H34C 109.5 ?
C32 C35 C36 105.10(11) ?
C32 C35 H35A 110.7 ?
C36 C35 H35A 110.7 ?
C32 C35 H35B 110.7 ?
C36 C35 H35B 110.7 ?
H35A C35 H35B 108.8 ?
C37 C36 C35 116.16(12) ?
C37 C36 C30 111.04(11) ?
C35 C36 C30 105.56(11) ?
C37 C36 H36 107.9 ?
C35 C36 H36 107.9 ?
C30 C36 H36 107.9 ?
O6 C37 O7 122.59(14) ?
O6 C37 C36 125.05(15) ?
O7 C37 C36 112.31(12) ?
O7 C38 H38A 109.5 ?
O7 C38 H38B 109.5 ?
H38A C38 H38B 109.5 ?
O7 C38 H38C 109.5 ?
H38A C38 H38C 109.5 ?
H38B C38 H38C 109.5 ?
Cl1 C39 Cl3 110.13(9) ?
Cl1 C39 Cl2 110.23(8) ?
Cl3 C39 Cl2 110.09(7) ?
Cl1 C39 H39 108.8 ?
Cl3 C39 H39 108.8 ?
Cl2 C39 H39 108.8 ?

loop_
_geom_bond_atom_site_label_1
_geom_bond_atom_site_label_2
_geom_bond_distance
_geom_bond_publ_flag
O1 C5 1.3481(14) yes
O1 C4 1.4734(15) yes
O2 C5 1.2217(15) yes
O3 C13 1.2360(14) yes
O4 C21 1.2289(15) yes
O5 C29 1.2299(14) yes
O6 C37 1.1988(18) yes
O7 C37 1.342(2) yes
O7 C38 1.447(2) yes
N1 C5 1.3471(15) yes
N1 C6 1.4448(16) yes
N1 H1 0.8800 ?
N2 C13 1.3370(15) yes
N2 C14 1.4621(15) yes
N2 H2 0.8800 ?
N3 C21 1.3470(15) yes
N3 C22 1.4586(14) yes
N3 H3 0.8800 ?
N4 C29 1.3331(15) yes
N4 C30 1.4561(17) yes
N4 H4 0.8800 ?
C1 C4 1.5205(18) ?
C1 H1A 0.9800 ?
C1 H1B 0.9800 ?
C1 H1C 0.9800 ?
C2 C4 1.5177(18) ?
C2 H2A 0.9800 ?
C2 H2B 0.9800 ?
C2 H2C 0.9800 ?
C3 C4 1.5238(19) ?
C3 H3A 0.9800 ?
C3 H3B 0.9800 ?
C3 H3C 0.9800 ?
C6 C7 1.5258(17) ?
C6 C12 1.5442(17) ?
C6 H6 1.0000 ?
C7 C8 1.5439(19) ?
C7 H7A 0.9900 ?
C7 H7B 0.9900 ?
C8 C9 1.5279(18) ?
C8 C10 1.533(2) ?
C8 C11 1.560(2) ?
C9 H9A 0.9800 ?
C9 H9B 0.9800 ?
C9 H9C 0.9800 ?
C10 H10A 0.9800 ?
C10 H10B 0.9800 ?
C10 H10C 0.9800 ?
C11 C12 1.5348(17) ?
C11 H11A 0.9900 ?
C11 H11B 0.9900 ?
C12 C13 1.5155(16) ?
C12 H12 1.0000 ?
C14 C15 1.5423(16) ?
C14 C20 1.5699(16) ?
C14 H14 1.0000 ?
C15 C16 1.5355(17) ?
C15 H15A 0.9900 ?
C15 H15B 0.9900 ?
C16 C18 1.5274(18) ?
C16 C17 1.5342(17) ?
C16 C19 1.5370(16) ?
C17 H17A 0.9800 ?
C17 H17B 0.9800 ?
C17 H17C 0.9800 ?
C18 H18A 0.9800 ?
C18 H18B 0.9800 ?
C18 H18C 0.9800 ?
C19 C20 1.5368(16) ?
C19 H19A 0.9900 ?
C19 H19B 0.9900 ?
C20 C21 1.5238(16) ?
C20 H20 1.0000 ?
C22 C23 1.5490(17) ?
C22 C28 1.5555(16) ?
C22 H22 1.0000 ?
C23 C24 1.5398(19) ?
C23 H23A 0.9900 ?
C23 H23B 0.9900 ?
C24 C26 1.5293(19) ?
C24 C25 1.530(2) ?
C24 C27 1.5365(18) ?
C25 H25A 0.9800 ?
C25 H25B 0.9800 ?
C25 H25C 0.9800 ?
C26 H26A 0.9800 ?
C26 H26B 0.9800 ?
C26 H26C 0.9800 ?
C27 C28 1.5272(17) ?
C27 H27A 0.9900 ?
C27 H27B 0.9900 ?
C28 C29 1.5184(16) ?
C28 H28 1.0000 ?
C30 C31 1.529(2) ?
C30 C36 1.5528(18) ?
C30 H30 1.0000 ?
C31 C32 1.531(2) ?
C31 H31A 0.9900 ?
C31 H31B 0.9900 ?
C32 C34 1.528(3) ?
C32 C33 1.530(2) ?
C32 C35 1.536(2) ?
C33 H33A 0.9800 ?
C33 H33B 0.9800 ?
C33 H33C 0.9800 ?
C34 H34A 0.9800 ?
C34 H34B 0.9800 ?
C34 H34C 0.9800 ?
C35 C36 1.5404(18) ?
C35 H35A 0.9900 ?
C35 H35B 0.9900 ?
C36 C37 1.5137(19) ?
C36 H36 1.0000 ?
C38 H38A 0.9800 ?
C38 H38B 0.9800 ?
C38 H38C 0.9800 ?
C39 Cl1 1.7616(17) yes
C39 Cl3 1.7643(14) yes
C39 Cl2 1.7658(15) yes
C39 H39 1.0000 ?

loop_
_geom_hbond_atom_site_label_D
_geom_hbond_atom_site_label_H
_geom_hbond_atom_site_label_A
_geom_hbond_distance_DH
_geom_hbond_distance_HA
_geom_hbond_distance_DA
_geom_hbond_angle_DHA
_geom_hbond_site_symmetry_A
N1 H1 O6 0.88 2.08 2.9564(15) 171.6 3_655
N2 H2 O5 0.88 1.94 2.8183(13) 171.6 3_655
N3 H3 O2 0.88 2.09 2.9678(13) 174.6 .
N4 H4 O3 0.88 2.00 2.7970(14) 150.3 .

loop_
_geom_torsion_atom_site_label_1
_geom_torsion_atom_site_label_2
_geom_torsion_atom_site_label_3
_geom_torsion_atom_site_label_4
_geom_torsion
C5 O1 C4 C2 -172.16(12)
C5 O1 C4 C1 69.94(15)
C5 O1 C4 C3 -54.94(15)
C6 N1 C5 O2 -1.2(2)
C6 N1 C5 O1 178.39(11)
C4 O1 C5 O2 -15.44(19)
C4 O1 C5 N1 164.94(11)
C5 N1 C6 C7 138.23(12)
C5 N1 C6 C12 -105.89(13)
N1 C6 C7 C8 164.78(10)
C12 C6 C7 C8 41.90(12)
C6 C7 C8 C9 -144.79(11)
C6 C7 C8 C10 93.44(14)
C6 C7 C8 C11 -23.87(13)
C9 C8 C11 C12 116.59(12)
C10 C8 C11 C12 -121.50(12)
C7 C8 C11 C12 -3.35(13)
C8 C11 C12 C13 148.33(10)
C8 C11 C12 C6 28.74(13)
N1 C6 C12 C13 71.79(12)
C7 C6 C12 C13 -165.82(10)
N1 C6 C12 C11 -165.69(10)
C7 C6 C12 C11 -43.30(12)
C14 N2 C13 O3 -2.72(19)
C14 N2 C13 C12 173.41(10)
C11 C12 C13 O3 -43.14(16)
C6 C12 C13 O3 71.97(14)
C11 C12 C13 N2 140.66(11)
C6 C12 C13 N2 -104.23(12)
C13 N2 C14 C15 158.43(11)
C13 N2 C14 C20 -84.91(13)
N2 C14 C15 C16 101.30(11)
C20 C14 C15 C16 -19.56(12)
C14 C15 C16 C18 156.39(10)
C14 C15 C16 C17 -80.30(12)
C14 C15 C16 C19 37.24(12)
C18 C16 C19 C20 -160.48(11)
C17 C16 C19 C20 77.60(12)
C15 C16 C19 C20 -41.07(12)
C16 C19 C20 C21 152.02(10)
C16 C19 C20 C14 29.72(12)
N2 C14 C20 C21 111.72(11)
C15 C14 C20 C21 -127.96(10)
N2 C14 C20 C19 -126.51(10)
C15 C14 C20 C19 -6.19(11)
C22 N3 C21 O4 0.36(18)
C22 N3 C21 C20 -179.17(10)
C19 C20 C21 O4 -40.44(16)
C14 C20 C21 O4 77.39(15)
C19 C20 C21 N3 139.10(11)
C14 C20 C21 N3 -103.08(12)
C21 N3 C22 C23 93.73(13)
C21 N3 C22 C28 -147.17(11)
N3 C22 C23 C24 115.27(11)
C28 C22 C23 C24 -7.13(13)
C22 C23 C24 C26 148.07(11)
C22 C23 C24 C25 -88.97(13)
C22 C23 C24 C27 28.97(13)
C26 C24 C27 C28 -159.70(12)
C25 C24 C27 C28 76.95(15)
C23 C24 C27 C28 -40.50(13)
C24 C27 C28 C29 158.19(11)
C24 C27 C28 C22 36.61(13)
N3 C22 C28 C29 95.36(11)
C23 C22 C28 C29 -140.58(10)
N3 C22 C28 C27 -141.92(10)
C23 C22 C28 C27 -17.86(12)
C30 N4 C29 O5 -0.6(2)
C30 N4 C29 C28 178.53(12)
C27 C28 C29 O5 -8.71(17)
C22 C28 C29 O5 108.64(13)
C27 C28 C29 N4 172.13(12)
C22 C28 C29 N4 -70.52(14)
C29 N4 C30 C31 105.38(15)
C29 N4 C30 C36 -135.75(13)
N4 C30 C31 C32 153.40(12)
C36 C30 C31 C32 30.01(14)
C30 C31 C32 C34 73.84(16)
C30 C31 C32 C33 -162.67(16)
C30 C31 C32 C35 -43.01(14)
C34 C32 C35 C36 -77.15(15)
C33 C32 C35 C36 159.43(14)
C31 C32 C35 C36 39.62(15)
C32 C35 C36 C37 101.76(14)
C32 C35 C36 C30 -21.75(14)
N4 C30 C36 C37 104.82(13)
C31 C30 C36 C37 -131.64(12)
N4 C30 C36 C35 -128.49(12)
C31 C30 C36 C35 -4.95(14)
C38 O7 C37 O6 0.4(2)
C38 O7 C37 C36 178.02(16)
C35 C36 C37 O6 -151.62(14)
C30 C36 C37 O6 -31.01(19)
C35 C36 C37 O7 30.78(17)
C30 C36 C37 O7 151.40(12)
